data_7703370
loop_
_publ_author_name
'Chen, Chao'
'Zhou, Liqian'
'Xie, Binbin'
'Wang, Yuchen'
'Ren, Lulu'
'Chen, Xiaona'
'Cen, Beini'
'Lv, He'
'Wang, Hangxiang'

_publ_section_title
;
 Novel fast-acting pyrazole/pyridine-functionalized N-heterocyclic carbene
 silver complexes assembled with nanoparticles show enhanced safety and
 efficacy as anticancer therapeutics.
;
_journal_issue 8
_journal_name_full 'Dalton transactions (Cambridge, England : 2003)'
_journal_page_first 2505
_journal_page_last 2516
_journal_paper_doi 10.1039/c9dt04751d
_journal_volume 49
_journal_year 2020
_chemical_formula_sum 'C75 H75 Ag6 F36 N21 O3 P6'
_chemical_formula_weight 2835.60
_space_group_crystal_system monoclinic
_space_group_IT_number 4
_space_group_name_Hall 'P 2yb'
_space_group_name_H-M_alt 'P 1 21 1'
_atom_sites_solution_hydrogens geom
_audit_creation_method SHELXL-2014/7
_audit_update_record
;
2019-10-11 deposited with the CCDC.	2020-01-27 downloaded from the CCDC.
;
_cell_angle_alpha 90
_cell_angle_beta 105.803(10)
_cell_angle_gamma 90
_cell_formula_units_Z 2
_cell_length_a 13.876(8)
_cell_length_b 25.304(14)
_cell_length_c 15.283(8)
_cell_measurement_reflns_used 15592
_cell_measurement_temperature 296(2)
_cell_measurement_theta_max 25.01
_cell_measurement_theta_min 1.38
_cell_volume 5163(5)
_computing_structure_refinement 'SHELXL-2014/7 (Sheldrick, 2014)'
_diffrn_ambient_temperature 296(2)
_diffrn_measured_fraction_theta_full 0.999
_diffrn_measured_fraction_theta_max 0.999
_diffrn_measurement_device_type 'CCD area detector'
_diffrn_measurement_method 'phi and omega scans'
_diffrn_radiation_type MoK\a
_diffrn_radiation_wavelength 0.71073
_diffrn_reflns_av_R_equivalents 0.0515
_diffrn_reflns_av_unetI/netI 0.0881
_diffrn_reflns_Laue_measured_fraction_full 0.999
_diffrn_reflns_Laue_measured_fraction_max 0.999
_diffrn_reflns_limit_h_max 16
_diffrn_reflns_limit_h_min -16
_diffrn_reflns_limit_k_max 25
_diffrn_reflns_limit_k_min -30
_diffrn_reflns_limit_l_max 16
_diffrn_reflns_limit_l_min -18
_diffrn_reflns_number 26058
_diffrn_reflns_point_group_measured_fraction_full 0.999
_diffrn_reflns_point_group_measured_fraction_max 0.999
_diffrn_reflns_theta_full 25.009
_diffrn_reflns_theta_max 25.009
_diffrn_reflns_theta_min 1.385
_exptl_absorpt_coefficient_mu 1.328
_exptl_absorpt_correction_T_max 0.767
_exptl_absorpt_correction_T_min 0.715
_exptl_absorpt_correction_type multi-scan
_exptl_absorpt_process_details sadabs
_exptl_crystal_colour colorless
_exptl_crystal_density_diffrn 1.824
_exptl_crystal_description block
_exptl_crystal_F_000 2784
_exptl_crystal_size_max 0.26
_exptl_crystal_size_mid 0.24
_exptl_crystal_size_min 0.22
_refine_diff_density_max 1.079
_refine_diff_density_min -1.002
_refine_diff_density_rms 0.199
_refine_ls_abs_structure_details
;
 Refined as a perfect inversion twin.
;
_refine_ls_abs_structure_Flack 0.5
_refine_ls_extinction_method none
_refine_ls_goodness_of_fit_ref 1.033
_refine_ls_hydrogen_treatment constr
_refine_ls_matrix_type full
_refine_ls_number_parameters 1330
_refine_ls_number_reflns 15592
_refine_ls_number_restraints 1500
_refine_ls_restrained_S_all 1.011
_refine_ls_R_factor_all 0.0853
_refine_ls_R_factor_gt 0.0620
_refine_ls_shift/su_max 0.000
_refine_ls_shift/su_mean 0.000
_refine_ls_structure_factor_coef Fsqd
_refine_ls_weighting_details 'w=1/[\s^2^(Fo^2^)+(0.0965P)^2^+8.2221P] where P=(Fo^2^+2Fc^2^)/3'
_refine_ls_weighting_scheme calc
_refine_ls_wR_factor_gt 0.1506
_refine_ls_wR_factor_ref 0.1738
_reflns_Friedel_coverage 0.952
_reflns_Friedel_fraction_full 0.999
_reflns_Friedel_fraction_max 0.999
_reflns_number_gt 12294
_reflns_number_total 15592
_reflns_threshold_expression 'I > 2\s(I)'
_cod_data_source_file c9dt04751d2.cif
_cod_data_source_block 4S
_cod_depositor_comments 'Adding full bibliography for 7703367--7703370.cif.'
_cod_original_sg_symbol_H-M 'P 21'
_cod_database_code 7703370
_shelx_shelxl_version_number 2014/7
_shelx_space_group_comment
;
The symmetry employed for this shelxl refinement is uniquely defined
by the following loop, which should always be used as a source of
symmetry information in preference to the above space-group names.
They are only intended as comments.
;

loop_
_space_group_symop_operation_xyz
'x, y, z'
'-x, y+1/2, -z'

loop_
_atom_site_label
_atom_site_type_symbol
_atom_site_fract_x
_atom_site_fract_y
_atom_site_fract_z
_atom_site_U_iso_or_equiv
_atom_site_adp_type
_atom_site_occupancy
_atom_site_site_symmetry_order
_atom_site_calc_flag
_atom_site_refinement_flags_posn
_atom_site_refinement_flags_adp
Ag1 Ag 0.79274(9) 0.57397(5) 0.75349(8) 0.0354(3) Uani 1 1 d . .
Ag2 Ag 0.96346(11) 0.64600(6) 0.78805(9) 0.0482(4) Uani 1 1 d D .
Ag3 Ag 0.67407(8) 0.37752(5) 0.58559(8) 0.0354(3) Uani 1 1 d . .
Ag4 Ag 0.49857(12) 0.31848(6) 0.49121(12) 0.0568(4) Uani 1 1 d D .
Ag5 Ag 0.78609(8) 0.39352(5) 0.96842(8) 0.0341(3) Uani 1 1 d . .
Ag6 Ag 0.70540(11) 0.37810(6) 1.12253(10) 0.0513(4) Uani 1 1 d D .
C1 C 0.6433(18) 0.2856(9) 1.2210(15) 0.070(4) Uani 1 1 d . U
H1 H 0.6503 0.3122 1.2643 0.084 Uiso 1 1 calc R U
C2 C 0.6077(19) 0.2374(9) 1.2386(15) 0.075(4) Uani 1 1 d D U
H2 H 0.5895 0.2312 1.2919 0.090 Uiso 1 1 calc R U
C3 C 0.5999(19) 0.1990(9) 1.1750(15) 0.076(4) Uani 1 1 d D U
H3 H 0.5729 0.1666 1.1843 0.091 Uiso 1 1 calc R U
C4 C 0.6307(18) 0.2063(9) 1.0960(15) 0.070(3) Uani 1 1 d . U
H4 H 0.6281 0.1789 1.0549 0.084 Uiso 1 1 calc R U
C5 C 0.6643(16) 0.2548(8) 1.0818(14) 0.057(3) Uani 1 1 d . U
C6 C 0.6953(16) 0.2665(8) 0.9972(13) 0.056(3) Uani 1 1 d . U
H6A H 0.7623 0.2814 1.0140 0.068 Uiso 1 1 calc R U
H6B H 0.6974 0.2338 0.9648 0.068 Uiso 1 1 calc R U
C7 C 0.6530(13) 0.3509(7) 0.9194(11) 0.042(3) Uani 1 1 d . U
C8 C 0.5317(15) 0.2912(8) 0.8898(13) 0.052(3) Uani 1 1 d . U
H8 H 0.4982 0.2595 0.8914 0.063 Uiso 1 1 calc R U
C9 C 0.4955(14) 0.3336(7) 0.8410(13) 0.049(3) Uani 1 1 d . U
H9 H 0.4319 0.3369 0.8009 0.059 Uiso 1 1 calc R U
C10 C 0.5651(12) 0.4191(7) 0.8163(11) 0.037(2) Uani 1 1 d . U
C11 C 0.5390(12) 0.4202(7) 0.7213(11) 0.038(2) Uani 1 1 d . U
H11 H 0.5186 0.3894 0.6883 0.045 Uiso 1 1 calc R U
C12 C 0.5435(12) 0.4673(7) 0.6763(11) 0.037(2) Uani 1 1 d . U
C13 C 0.5759(12) 0.5123(7) 0.7240(11) 0.037(2) Uani 1 1 d . U
H13 H 0.5801 0.5434 0.6930 0.045 Uiso 1 1 calc R U
C14 C 0.6028(12) 0.5124(7) 0.8187(11) 0.035(2) Uani 1 1 d . U
C15 C 0.5949(12) 0.4655(7) 0.8633(11) 0.035(2) Uani 1 1 d . U
H15 H 0.6100 0.4654 0.9265 0.042 Uiso 1 1 calc R U
C16 C 0.5623(12) 0.4331(7) 0.5317(11) 0.040(3) Uani 1 1 d . U
C17 C 0.4639(13) 0.5054(7) 0.5257(11) 0.042(3) Uani 1 1 d . U
H17 H 0.4315 0.5337 0.5442 0.050 Uiso 1 1 calc R U
C18 C 0.4615(14) 0.4929(8) 0.4393(12) 0.047(3) Uani 1 1 d . U
H18 H 0.4262 0.5101 0.3865 0.056 Uiso 1 1 calc R U
C19 C 0.5384(15) 0.4219(9) 0.3663(13) 0.054(3) Uani 1 1 d . U
H19A H 0.5934 0.3970 0.3849 0.065 Uiso 1 1 calc R U
H19B H 0.5560 0.4477 0.3263 0.065 Uiso 1 1 calc R U
C20 C 0.4478(15) 0.3938(10) 0.3169(14) 0.060(3) Uani 1 1 d . U
C21 C 0.3802(16) 0.4157(9) 0.2399(14) 0.064(3) Uani 1 1 d . U
H21 H 0.3932 0.4480 0.2163 0.077 Uiso 1 1 calc R U
C22 C 0.2938(16) 0.3876(10) 0.2004(15) 0.074(4) Uani 1 1 d . U
H22 H 0.2451 0.4014 0.1513 0.089 Uiso 1 1 calc R U
C23 C 0.2819(18) 0.3387(11) 0.2356(15) 0.077(4) Uani 1 1 d . U
H23 H 0.2265 0.3183 0.2072 0.092 Uiso 1 1 calc R U
C24 C 0.3476(17) 0.3200(10) 0.3092(15) 0.074(4) Uani 1 1 d . U
H24 H 0.3368 0.2872 0.3322 0.088 Uiso 1 1 calc R U
C25 C 0.7121(12) 0.5875(7) 0.8498(11) 0.037(3) Uani 1 1 d . U
C26 C 0.6059(12) 0.5799(7) 0.9352(11) 0.039(2) Uani 1 1 d . U
H26 H 0.5564 0.5664 0.9594 0.047 Uiso 1 1 calc R U
C27 C 0.6592(13) 0.6248(7) 0.9604(12) 0.042(3) Uani 1 1 d . U
H27 H 0.6531 0.6485 1.0051 0.050 Uiso 1 1 calc R U
C28 C 0.7994(12) 0.6683(7) 0.9149(11) 0.040(3) Uani 1 1 d . U
H28A H 0.7793 0.6996 0.9420 0.048 Uiso 1 1 calc R U
H28B H 0.8043 0.6777 0.8548 0.048 Uiso 1 1 calc R U
C29 C 0.9012(12) 0.6507(7) 0.9722(11) 0.038(3) Uani 1 1 d . U
C30 C 0.9178(13) 0.6493(8) 1.0685(12) 0.046(3) Uani 1 1 d . U
H30 H 0.8681 0.6592 1.0955 0.055 Uiso 1 1 calc R U
C31 C 1.0114(13) 0.6327(8) 1.1202(12) 0.048(3) Uani 1 1 d . U
H31 H 1.0241 0.6323 1.1832 0.057 Uiso 1 1 calc R U
C32 C 1.0841(14) 0.6173(7) 1.0835(12) 0.045(3) Uani 1 1 d . U
H32 H 1.1467 0.6067 1.1192 0.054 Uiso 1 1 calc R U
C33 C 1.0597(13) 0.6180(7) 0.9846(12) 0.044(3) Uani 1 1 d . U
H33 H 1.1076 0.6071 0.9561 0.052 Uiso 1 1 calc R U
C34 C 0.4690(15) 0.2475(8) 0.6429(13) 0.052(3) Uani 1 1 d . U
H34 H 0.4128 0.2691 0.6329 0.063 Uiso 1 1 calc R U
C35 C 0.4772(16) 0.2056(8) 0.7004(14) 0.059(3) Uani 1 1 d . U
H35 H 0.4266 0.1986 0.7281 0.070 Uiso 1 1 calc R U
C36 C 0.5613(15) 0.1732(9) 0.7176(14) 0.058(3) Uani 1 1 d . U
H36 H 0.5693 0.1448 0.7575 0.070 Uiso 1 1 calc R U
C37 C 0.6321(14) 0.1853(8) 0.6729(13) 0.052(3) Uani 1 1 d . U
H37 H 0.6892 0.1644 0.6825 0.062 Uiso 1 1 calc R U
C38 C 0.6208(14) 0.2271(8) 0.6147(13) 0.049(3) Uani 1 1 d . U
C39 C 0.7003(13) 0.2406(8) 0.5684(13) 0.047(3) Uani 1 1 d . U
H39A H 0.7266 0.2084 0.5494 0.056 Uiso 1 1 calc R U
H39B H 0.6712 0.2616 0.5146 0.056 Uiso 1 1 calc R U
C40 C 0.7828(12) 0.3222(7) 0.6440(11) 0.036(3) Uani 1 1 d . U
C41 C 0.8651(12) 0.2445(7) 0.6884(12) 0.042(3) Uani 1 1 d . U
H41 H 0.8785 0.2085 0.6928 0.051 Uiso 1 1 calc R U
C42 C 0.9185(12) 0.2827(7) 0.7346(11) 0.039(3) Uani 1 1 d . U
H42 H 0.9804 0.2788 0.7771 0.047 Uiso 1 1 calc R U
C43 C 0.9031(10) 0.3805(7) 0.7454(10) 0.032(2) Uani 1 1 d . U
C44 C 0.9333(10) 0.3892(7) 0.8393(10) 0.034(2) Uani 1 1 d . U
H44 H 0.9357 0.3614 0.8798 0.040 Uiso 1 1 calc R U
C45 C 0.9590(11) 0.4392(6) 0.8704(10) 0.032(2) Uani 1 1 d . U
C46 C 0.9614(12) 0.4801(7) 0.8103(11) 0.036(2) Uani 1 1 d . U
H46 H 0.9830 0.5137 0.8319 0.043 Uiso 1 1 calc R U
C47 C 0.9315(12) 0.4701(7) 0.7185(11) 0.034(2) Uani 1 1 d . U
C48 C 0.9013(12) 0.4207(7) 0.6824(11) 0.034(2) Uani 1 1 d . U
H48 H 0.8810 0.4146 0.6200 0.041 Uiso 1 1 calc R U
C49 C 1.0639(12) 0.4767(7) 1.0168(11) 0.039(3) Uani 1 1 d . U
H49 H 1.1160 0.4911 0.9971 0.046 Uiso 1 1 calc R U
C50 C 1.0531(13) 0.4776(7) 1.1038(12) 0.041(3) Uani 1 1 d . U
H50 H 1.0976 0.4920 1.1552 0.049 Uiso 1 1 calc R U
C51 C 0.9169(12) 0.4360(7) 1.0171(10) 0.033(3) Uani 1 1 d . U
C52 C 0.9216(13) 0.4457(7) 1.1805(12) 0.042(3) Uani 1 1 d . U
H52A H 0.8998 0.4094 1.1818 0.050 Uiso 1 1 calc R U
H52B H 0.9736 0.4523 1.2363 0.050 Uiso 1 1 calc R U
C53 C 0.8373(13) 0.4810(7) 1.1762(12) 0.043(3) Uani 1 1 d . U
C54 C 0.8536(14) 0.5333(7) 1.2051(12) 0.049(3) Uani 1 1 d . U
H54 H 0.9179 0.5475 1.2211 0.058 Uiso 1 1 calc R U
C55 C 0.7697(14) 0.5647(8) 1.2094(13) 0.052(3) Uani 1 1 d . U
H55 H 0.7783 0.5981 1.2356 0.063 Uiso 1 1 calc R U
C56 C 0.6797(14) 0.5448(8) 1.1753(13) 0.050(3) Uani 1 1 d . U
H56 H 0.6240 0.5660 1.1717 0.060 Uiso 1 1 calc R U
C57 C 0.6657(14) 0.4939(8) 1.1451(12) 0.046(3) Uani 1 1 d . U
H57 H 0.6006 0.4812 1.1229 0.056 Uiso 1 1 calc R U
C58 C 0.8743(13) 0.5587(7) 0.6614(11) 0.043(3) Uani 1 1 d . U
C59 C 0.9610(14) 0.5128(8) 0.5801(12) 0.048(3) Uani 1 1 d . U
H59 H 0.9961 0.4855 0.5621 0.058 Uiso 1 1 calc R U
C60 C 0.9366(14) 0.5595(8) 0.5381(13) 0.050(3) Uani 1 1 d . U
H60 H 0.9522 0.5716 0.4862 0.061 Uiso 1 1 calc R U
C61 C 0.8452(15) 0.6407(8) 0.5645(13) 0.052(3) Uani 1 1 d . U
H61A H 0.8049 0.6419 0.5017 0.063 Uiso 1 1 calc R U
H61B H 0.8037 0.6516 0.6031 0.063 Uiso 1 1 calc R U
C62 C 0.9315(16) 0.6765(8) 0.5773(14) 0.054(3) Uani 1 1 d . U
C63 C 0.9582(16) 0.6986(9) 0.5074(15) 0.060(3) Uani 1 1 d . U
H63 H 0.9218 0.6915 0.4479 0.072 Uiso 1 1 calc R U
C64 C 1.0396(17) 0.7320(9) 0.5242(15) 0.065(4) Uani 1 1 d . U
H64 H 1.0583 0.7469 0.4756 0.078 Uiso 1 1 calc R U
C65 C 1.0955(18) 0.7442(9) 0.6148(15) 0.064(4) Uani 1 1 d . U
H65 H 1.1514 0.7661 0.6276 0.077 Uiso 1 1 calc R U
C66 C 1.0608(17) 0.7208(9) 0.6825(16) 0.064(3) Uani 1 1 d . U
H66 H 1.0936 0.7284 0.7428 0.076 Uiso 1 1 calc R U
C67 C 1.170(2) 0.5762(15) 0.762(2) 0.105(5) Uani 1 1 d . U
H67 H 1.1825 0.6120 0.7561 0.126 Uiso 1 1 calc R U
C68 C 1.244(3) 0.5038(14) 0.777(3) 0.150(9) Uani 1 1 d D U
H68A H 1.2869 0.5053 0.8380 0.225 Uiso 1 1 calc R U
H68B H 1.2708 0.4790 0.7422 0.225 Uiso 1 1 calc R U
H68C H 1.1783 0.4926 0.7782 0.225 Uiso 1 1 calc R U
C69 C 1.311(2) 0.5608(18) 0.681(3) 0.149(8) Uani 1 1 d D U
H69A H 1.3091 0.5953 0.6541 0.224 Uiso 1 1 calc R U
H69B H 1.2959 0.5346 0.6337 0.224 Uiso 1 1 calc R U
H69C H 1.3772 0.5545 0.7201 0.224 Uiso 1 1 calc R U
C70 C 0.2901(18) 0.3841(12) 0.4836(16) 0.079(5) Uani 1 1 d . U
H70 H 0.3032 0.4179 0.4658 0.094 Uiso 1 1 calc R U
C71 C 0.193(2) 0.3070(10) 0.460(2) 0.117(8) Uani 1 1 d D U
H71A H 0.2570 0.2908 0.4870 0.176 Uiso 1 1 calc R U
H71B H 0.1628 0.2903 0.4025 0.176 Uiso 1 1 calc R U
H71C H 0.1507 0.3032 0.4993 0.176 Uiso 1 1 calc R U
C72 C 0.137(2) 0.3959(13) 0.3757(19) 0.111(7) Uani 1 1 d D U
H72A H 0.1128 0.4242 0.4054 0.166 Uiso 1 1 calc R U
H72B H 0.0824 0.3745 0.3428 0.166 Uiso 1 1 calc R U
H72C H 0.1716 0.4103 0.3342 0.166 Uiso 1 1 calc R U
C73 C 0.429(2) 0.3939(11) 1.0236(17) 0.080(5) Uani 1 1 d . U
H73 H 0.4129 0.4273 0.9988 0.096 Uiso 1 1 calc R U
C74 C 0.370(2) 0.3045(10) 1.031(2) 0.106(7) Uani 1 1 d D U
H74A H 0.4096 0.2878 0.9966 0.159 Uiso 1 1 calc R U
H74B H 0.3056 0.2876 1.0186 0.159 Uiso 1 1 calc R U
H74C H 0.4033 0.3013 1.0950 0.159 Uiso 1 1 calc R U
C75 C 0.2572(19) 0.3744(15) 0.949(2) 0.110(8) Uani 1 1 d D U
H75A H 0.2551 0.4111 0.9326 0.166 Uiso 1 1 calc R U
H75B H 0.2083 0.3676 0.9815 0.166 Uiso 1 1 calc R U
H75C H 0.2427 0.3531 0.8949 0.166 Uiso 1 1 calc R U
F1 F 0.7585(13) 0.7097(10) 0.3195(14) 0.138(7) Uani 1 1 d . U
F2 F 0.7031(12) 0.7757(7) 0.2259(14) 0.120(6) Uani 1 1 d . .
F3 F 0.7262(13) 0.6980(7) 0.1702(12) 0.117(6) Uani 1 1 d . .
F4 F 0.8830(10) 0.6968(6) 0.2595(10) 0.088(4) Uani 1 1 d . .
F5 F 0.8620(14) 0.7723(8) 0.3136(15) 0.139(8) Uani 1 1 d . .
F6 F 0.8320(11) 0.7641(8) 0.1664(12) 0.116(6) Uani 1 1 d . .
F7 F 0.7886(9) 0.4293(5) 0.4683(7) 0.059(3) Uani 1 1 d . .
F8 F 0.9192(9) 0.3773(7) 0.4807(8) 0.086(4) Uani 1 1 d . .
F9 F 0.8904(10) 0.4448(6) 0.3803(9) 0.081(4) Uani 1 1 d . .
F10 F 0.7377(9) 0.4128(6) 0.3163(7) 0.076(4) Uani 1 1 d . .
F11 F 0.7649(10) 0.3465(5) 0.4151(9) 0.073(4) Uani 1 1 d . .
F12 F 0.8733(10) 0.3610(5) 0.3294(9) 0.077(4) Uani 1 1 d . .
F13 F 0.9169(11) 0.3190(5) 0.1296(10) 0.083(4) Uani 1 1 d . .
F14 F 1.0627(12) 0.2770(7) 0.1949(12) 0.121(7) Uani 1 1 d . .
F15 F 1.0573(10) 0.3445(5) 0.0924(13) 0.104(6) Uani 1 1 d . .
F16 F 0.9339(10) 0.3026(5) -0.0074(9) 0.076(4) Uani 1 1 d . .
F17 F 0.9391(9) 0.2364(4) 0.0924(9) 0.070(3) Uani 1 1 d . .
F18 F 1.0831(13) 0.2631(6) 0.0556(17) 0.134(8) Uani 1 1 d . .
F19 F 0.3840(11) 0.1942(8) 0.4518(14) 0.133(8) Uani 1 1 d . .
F20 F 0.4947(14) 0.2177(7) 0.3866(13) 0.126(7) Uani 1 1 d . .
F21 F 0.5213(16) 0.1468(8) 0.4668(19) 0.197(14) Uani 1 1 d . .
F22 F 0.3779(11) 0.1132(5) 0.3915(9) 0.084(4) Uani 1 1 d . .
F23 F 0.3457(19) 0.1836(7) 0.3074(13) 0.150(9) Uani 1 1 d . .
F24 F 0.4783(15) 0.1410(7) 0.3123(15) 0.138(8) Uani 1 1 d . .
F25 F 0.424(2) 0.5352(15) 0.1514(19) 0.228(16) Uani 1 1 d . .
F26 F 0.4268(14) 0.5258(9) 0.018(2) 0.167(11) Uani 1 1 d . .
F27 F 0.2861(14) 0.5166(10) 0.0428(19) 0.170(10) Uani 1 1 d . .
F28 F 0.3170(16) 0.5858(18) 0.124(3) 0.32(3) Uani 1 1 d . .
F29 F 0.4532(12) 0.6039(7) 0.0768(15) 0.124(7) Uani 1 1 d . .
F30 F 0.311(2) 0.5888(12) -0.022(2) 0.26(2) Uani 1 1 d . .
F31 F 0.192(3) 0.6142(11) 0.4535(19) 0.25(2) Uani 1 1 d . .
F32 F 0.2619(16) 0.5553(16) 0.401(3) 0.266(19) Uani 1 1 d . .
F33 F 0.150(3) 0.5311(11) 0.4627(14) 0.231(17) Uani 1 1 d . .
F34 F 0.0488(17) 0.5907(15) 0.371(2) 0.210(14) Uani 1 1 d . .
F35 F 0.1678(14) 0.6094(8) 0.3124(13) 0.130(7) Uani 1 1 d . .
F36 F 0.1127(17) 0.5303(8) 0.3121(13) 0.143(8) Uani 1 1 d . .
N1 N 0.6700(14) 0.2967(7) 1.1402(11) 0.060(5) Uani 1 1 d . .
N2 N 0.6281(11) 0.3030(5) 0.9375(9) 0.038(3) Uani 1 1 d . .
N3 N 0.5672(9) 0.3712(6) 0.8598(9) 0.041(3) Uani 1 1 d . .
N4 N 0.5235(10) 0.4681(5) 0.5818(8) 0.034(3) Uani 1 1 d . .
N5 N 0.5239(10) 0.4484(5) 0.4458(8) 0.033(3) Uani 1 1 d . .
N6 N 0.4279(11) 0.3474(8) 0.3501(11) 0.061(5) Uani 1 1 d . .
N7 N 0.6393(9) 0.5585(5) 0.8676(8) 0.031(3) Uani 1 1 d . .
N8 N 0.7241(10) 0.6285(5) 0.9066(9) 0.036(3) Uani 1 1 d . .
N9 N 0.9673(10) 0.6344(6) 0.9325(9) 0.038(3) Uani 1 1 d . .
N10 N 0.9232(10) 0.5134(5) 0.6559(9) 0.034(3) Uani 1 1 d . .
N11 N 0.8835(10) 0.5855(5) 0.5887(9) 0.036(3) Uani 1 1 d . .
N12 N 0.9805(12) 0.6872(6) 0.6648(10) 0.048(4) Uani 1 1 d . .
N13 N 0.9813(9) 0.4498(5) 0.9649(8) 0.031(3) Uani 1 1 d . .
N14 N 0.9643(9) 0.4533(5) 1.0999(8) 0.029(3) Uani 1 1 d . .
N15 N 0.7427(11) 0.4612(6) 1.1460(9) 0.040(3) Uani 1 1 d . .
N16 N 0.8689(9) 0.3293(5) 0.7107(8) 0.031(3) Uani 1 1 d . .
N17 N 0.7828(10) 0.2705(5) 0.6302(9) 0.034(3) Uani 1 1 d . .
N18 N 0.5405(11) 0.2588(6) 0.5996(11) 0.050(4) Uani 1 1 d . .
N19 N 1.2379(19) 0.5579(11) 0.7338(16) 0.104(7) Uani 1 1 d D U
N20 N 0.2081(14) 0.3631(7) 0.4448(19) 0.102(9) Uani 1 1 d D .
N21 N 0.3565(15) 0.3613(8) 1.0064(15) 0.084(7) Uani 1 1 d D .
O1 O 1.1048(11) 0.5802(7) 0.7897(12) 0.084(5) Uani 1 1 d D .
O2 O 0.3593(11) 0.3605(8) 0.5487(15) 0.109(7) Uani 1 1 d D .
O3 O 0.5141(11) 0.3893(10) 1.0653(17) 0.136(10) Uani 1 1 d D .
P1 P 0.7928(4) 0.7362(3) 0.2410(4) 0.0607(15) Uani 1 1 d . .
P2 P 0.8303(4) 0.3948(2) 0.3978(3) 0.0477(12) Uani 1 1 d . .
P3 P 0.9997(4) 0.2902(2) 0.0939(4) 0.0585(15) Uani 1 1 d . .
P4 P 0.4348(5) 0.1654(3) 0.3887(5) 0.0688(18) Uani 1 1 d . .
P5 P 0.3681(5) 0.5610(3) 0.0623(7) 0.095(3) Uani 1 1 d . .
P6 P 0.1586(4) 0.5691(3) 0.3869(4) 0.0672(16) Uani 1 1 d . .

loop_
_atom_site_aniso_label
_atom_site_aniso_U_11
_atom_site_aniso_U_22
_atom_site_aniso_U_33
_atom_site_aniso_U_23
_atom_site_aniso_U_13
_atom_site_aniso_U_12
Ag1 0.0351(6) 0.0403(7) 0.0321(6) -0.0011(5) 0.0115(5) -0.0029(6)
Ag2 0.0433(8) 0.0668(10) 0.0361(7) -0.0012(7) 0.0136(6) -0.0104(7)
Ag3 0.0289(6) 0.0386(7) 0.0327(6) -0.0013(5) -0.0019(5) 0.0037(6)
Ag4 0.0366(7) 0.0602(10) 0.0639(10) 0.0008(8) -0.0027(7) 0.0017(7)
Ag5 0.0276(6) 0.0419(7) 0.0292(6) -0.0005(5) 0.0015(5) -0.0071(5)
Ag6 0.0618(9) 0.0431(8) 0.0553(8) -0.0117(7) 0.0267(7) -0.0158(7)
C1 0.081(7) 0.066(7) 0.059(6) 0.003(6) 0.011(6) -0.019(6)
C2 0.090(7) 0.069(7) 0.061(6) 0.006(6) 0.011(6) -0.018(6)
C3 0.086(6) 0.067(6) 0.068(6) 0.007(5) 0.011(6) -0.017(6)
C4 0.081(6) 0.061(6) 0.060(6) 0.004(6) 0.007(6) -0.016(6)
C5 0.066(6) 0.054(5) 0.049(5) 0.003(5) 0.012(5) -0.012(5)
C6 0.064(6) 0.052(5) 0.049(5) -0.002(5) 0.008(5) -0.009(5)
C7 0.044(5) 0.044(5) 0.035(5) -0.003(5) 0.007(5) -0.009(5)
C8 0.055(5) 0.050(5) 0.048(5) -0.001(5) 0.008(5) -0.012(5)
C9 0.047(5) 0.049(5) 0.046(5) -0.001(5) 0.004(5) -0.010(5)
C10 0.032(5) 0.041(5) 0.037(5) 0.001(4) 0.008(4) -0.005(4)
C11 0.033(4) 0.041(5) 0.037(4) 0.000(4) 0.006(4) -0.002(4)
C12 0.029(5) 0.043(5) 0.035(5) -0.001(4) 0.005(4) -0.001(4)
C13 0.033(4) 0.041(5) 0.036(4) 0.002(4) 0.008(4) -0.002(4)
C14 0.028(4) 0.040(5) 0.036(5) -0.003(4) 0.008(4) 0.001(4)
C15 0.031(4) 0.042(5) 0.032(4) 0.001(4) 0.009(4) -0.004(4)
C16 0.033(5) 0.048(5) 0.036(5) 0.001(5) 0.006(4) 0.004(5)
C17 0.038(5) 0.047(5) 0.037(5) 0.000(5) 0.006(5) 0.003(5)
C18 0.044(5) 0.054(6) 0.039(5) 0.003(5) 0.006(5) 0.009(5)
C19 0.051(5) 0.065(6) 0.044(5) 0.000(5) 0.009(5) 0.010(5)
C20 0.055(5) 0.069(6) 0.049(5) -0.005(5) 0.005(5) 0.012(5)
C21 0.062(6) 0.075(7) 0.049(6) -0.006(6) 0.004(5) 0.016(6)
C22 0.066(7) 0.082(7) 0.059(7) -0.007(6) -0.009(6) 0.013(7)
C23 0.067(7) 0.087(8) 0.063(7) -0.010(7) -0.004(6) 0.006(7)
C24 0.066(6) 0.082(7) 0.063(6) -0.007(6) -0.001(6) 0.008(6)
C25 0.032(5) 0.042(5) 0.034(5) -0.001(4) 0.005(4) -0.002(5)
C26 0.035(4) 0.049(5) 0.036(4) 0.001(4) 0.017(4) -0.001(4)
C27 0.037(5) 0.050(5) 0.039(5) -0.005(5) 0.013(4) 0.001(5)
C28 0.037(5) 0.048(5) 0.035(5) -0.002(5) 0.011(4) -0.004(5)
C29 0.032(5) 0.046(5) 0.037(5) -0.006(5) 0.012(4) -0.006(5)
C30 0.040(5) 0.056(6) 0.041(5) -0.003(5) 0.011(5) -0.002(5)
C31 0.042(5) 0.057(6) 0.039(5) 0.000(5) 0.003(5) -0.006(5)
C32 0.042(5) 0.051(6) 0.039(5) -0.002(5) 0.007(5) -0.002(5)
C33 0.037(5) 0.049(6) 0.040(5) -0.001(5) 0.004(5) -0.003(5)
C34 0.046(5) 0.057(6) 0.051(5) -0.004(5) 0.009(5) -0.006(5)
C35 0.054(6) 0.062(6) 0.057(6) 0.000(6) 0.012(6) -0.005(6)
C36 0.053(6) 0.061(6) 0.057(6) 0.002(6) 0.010(6) -0.008(6)
C37 0.044(6) 0.058(6) 0.050(6) -0.001(5) 0.005(5) -0.004(5)
C38 0.041(5) 0.051(6) 0.049(5) -0.005(5) 0.003(5) -0.002(5)
C39 0.038(5) 0.052(5) 0.044(5) -0.006(5) 0.001(5) 0.000(5)
C40 0.028(5) 0.045(5) 0.033(5) -0.006(5) 0.007(4) 0.001(5)
C41 0.035(5) 0.046(6) 0.040(5) -0.006(5) 0.001(5) 0.003(5)
C42 0.031(5) 0.044(5) 0.039(5) -0.002(5) 0.003(5) 0.005(5)
C43 0.026(4) 0.040(5) 0.031(4) -0.004(4) 0.008(4) 0.001(4)
C44 0.028(4) 0.040(5) 0.031(4) 0.001(4) 0.005(4) -0.001(4)
C45 0.028(4) 0.040(5) 0.028(4) 0.001(4) 0.009(4) 0.000(4)
C46 0.032(4) 0.042(5) 0.033(4) 0.001(4) 0.008(4) -0.001(4)
C47 0.033(5) 0.041(5) 0.031(5) -0.001(4) 0.012(4) -0.001(4)
C48 0.031(4) 0.042(5) 0.030(4) 0.001(4) 0.010(4) -0.002(4)
C49 0.035(5) 0.044(5) 0.035(5) -0.001(4) 0.005(4) -0.005(4)
C50 0.038(5) 0.045(5) 0.036(5) -0.004(5) 0.004(5) -0.001(5)
C51 0.031(5) 0.038(5) 0.027(5) -0.001(4) 0.003(4) 0.000(4)
C52 0.042(5) 0.044(5) 0.037(5) 0.001(5) 0.007(5) 0.000(5)
C53 0.043(5) 0.045(5) 0.039(5) 0.001(5) 0.005(5) -0.002(5)
C54 0.046(5) 0.049(5) 0.046(5) -0.006(5) 0.004(5) -0.003(5)
C55 0.054(6) 0.049(6) 0.051(6) -0.007(6) 0.009(5) -0.003(6)
C56 0.046(6) 0.053(6) 0.049(6) 0.001(5) 0.012(5) 0.000(6)
C57 0.041(5) 0.053(6) 0.044(5) 0.000(5) 0.010(5) -0.001(5)
C58 0.046(5) 0.045(5) 0.036(5) 0.002(5) 0.008(5) -0.003(5)
C59 0.053(5) 0.053(5) 0.042(5) -0.001(5) 0.019(5) 0.000(5)
C60 0.056(6) 0.052(6) 0.044(5) 0.000(5) 0.016(5) 0.000(5)
C61 0.058(6) 0.051(6) 0.047(5) 0.002(5) 0.015(5) -0.002(5)
C62 0.062(6) 0.055(6) 0.049(6) 0.002(5) 0.023(5) -0.001(5)
C63 0.068(6) 0.060(6) 0.054(6) 0.006(6) 0.022(6) -0.001(6)
C64 0.071(7) 0.065(7) 0.063(7) 0.003(6) 0.025(6) -0.001(6)
C65 0.069(7) 0.067(7) 0.063(7) 0.001(6) 0.029(6) -0.008(7)
C66 0.069(7) 0.064(7) 0.060(7) -0.001(6) 0.022(6) -0.007(6)
C67 0.098(9) 0.107(9) 0.111(9) -0.014(8) 0.031(7) 0.001(8)
C68 0.145(16) 0.134(13) 0.170(16) 0.000(13) 0.041(14) 0.019(13)
C69 0.132(15) 0.165(16) 0.166(16) -0.018(14) 0.067(12) 0.010(14)
C70 0.066(8) 0.088(9) 0.077(8) 0.000(8) 0.012(8) 0.005(8)
C71 0.103(13) 0.124(14) 0.115(13) 0.005(12) 0.013(12) -0.006(12)
C72 0.083(12) 0.133(15) 0.110(14) 0.000(13) 0.013(12) 0.016(13)
C73 0.079(10) 0.082(10) 0.081(10) -0.007(9) 0.024(9) -0.012(10)
C74 0.103(14) 0.101(14) 0.109(14) 0.010(13) 0.019(12) -0.006(13)
C75 0.104(14) 0.118(15) 0.107(14) -0.005(13) 0.024(12) -0.004(13)
F1 0.090(11) 0.218(18) 0.115(13) 0.043(13) 0.042(10) 0.004(12)
F2 0.084(11) 0.117(13) 0.164(17) 0.001(12) 0.041(11) 0.063(10)
F3 0.108(12) 0.112(13) 0.105(12) -0.022(10) -0.017(10) -0.021(11)
F4 0.074(9) 0.087(10) 0.093(10) 0.007(8) 0.008(8) 0.039(8)
F5 0.102(13) 0.137(16) 0.167(19) -0.078(14) 0.017(12) -0.001(12)
F6 0.077(10) 0.164(17) 0.110(13) 0.071(12) 0.034(9) 0.035(11)
F7 0.063(7) 0.076(8) 0.043(6) -0.001(5) 0.020(5) 0.011(6)
F8 0.057(7) 0.145(13) 0.055(7) 0.018(8) 0.013(5) 0.034(9)
F9 0.088(9) 0.100(10) 0.063(8) 0.006(7) 0.034(7) -0.028(8)
F10 0.066(7) 0.137(12) 0.019(5) 0.015(6) 0.001(5) 0.011(8)
F11 0.083(9) 0.078(9) 0.071(8) -0.008(7) 0.046(7) -0.008(7)
F12 0.077(8) 0.095(10) 0.073(8) -0.019(7) 0.045(7) 0.014(7)
F13 0.083(9) 0.058(8) 0.123(12) -0.011(8) 0.052(9) 0.009(7)
F14 0.099(11) 0.118(13) 0.104(12) 0.059(10) -0.042(10) -0.027(10)
F15 0.058(8) 0.051(8) 0.185(17) 0.029(9) 0.004(9) 0.000(7)
F16 0.089(10) 0.075(9) 0.067(8) 0.021(7) 0.024(7) 0.012(7)
F17 0.076(8) 0.033(6) 0.099(10) 0.008(6) 0.019(7) 0.008(6)
F18 0.113(13) 0.066(10) 0.26(3) 0.032(12) 0.119(16) 0.035(9)
F19 0.080(10) 0.162(17) 0.173(17) -0.120(15) 0.062(11) -0.043(11)
F20 0.146(15) 0.107(13) 0.156(17) -0.062(12) 0.095(14) -0.064(12)
F21 0.118(16) 0.112(16) 0.28(3) -0.072(18) -0.092(18) 0.023(13)
F22 0.096(10) 0.077(9) 0.080(9) -0.027(7) 0.029(8) -0.012(8)
F23 0.21(2) 0.096(13) 0.096(13) -0.024(10) -0.030(14) 0.022(14)
F24 0.154(17) 0.114(14) 0.192(19) -0.094(14) 0.123(16) -0.069(13)
F25 0.21(3) 0.32(4) 0.15(2) 0.03(2) 0.04(2) -0.13(3)
F26 0.096(13) 0.143(18) 0.30(3) -0.090(19) 0.113(18) -0.039(13)
F27 0.077(12) 0.19(2) 0.25(3) -0.06(2) 0.062(15) -0.070(14)
F28 0.069(14) 0.42(6) 0.49(6) -0.29(5) 0.10(2) -0.01(2)
F29 0.081(11) 0.091(12) 0.183(19) -0.022(12) 0.006(11) -0.006(9)
F30 0.23(3) 0.19(3) 0.25(3) 0.09(3) -0.13(3) -0.05(2)
F31 0.41(6) 0.15(2) 0.15(2) -0.010(18) 0.02(3) -0.11(3)
F32 0.080(14) 0.34(5) 0.36(5) 0.09(4) 0.04(2) 0.11(2)
F33 0.40(4) 0.19(2) 0.090(14) 0.016(14) 0.04(2) -0.18(3)
F34 0.119(18) 0.33(4) 0.20(3) -0.01(3) 0.076(19) 0.00(2)
F35 0.112(13) 0.160(18) 0.111(13) 0.075(13) 0.018(11) -0.006(12)
F36 0.18(2) 0.137(16) 0.090(12) -0.042(11) 0.000(13) -0.040(15)
N1 0.071(12) 0.060(11) 0.048(10) 0.007(8) 0.015(9) -0.005(9)
N2 0.046(8) 0.030(8) 0.036(8) 0.002(6) 0.009(6) -0.009(6)
N3 0.026(7) 0.060(10) 0.034(7) 0.004(7) 0.002(6) 0.000(7)
N4 0.032(7) 0.036(8) 0.028(7) 0.010(6) -0.002(6) 0.012(6)
N5 0.038(8) 0.042(8) 0.017(6) 0.005(5) 0.006(6) 0.008(6)
N6 0.034(8) 0.085(13) 0.046(10) -0.022(9) -0.021(7) 0.011(9)
N7 0.025(6) 0.036(8) 0.033(7) -0.002(6) 0.008(6) -0.001(6)
N8 0.030(7) 0.036(8) 0.037(7) 0.007(6) 0.000(6) -0.004(6)
N9 0.036(8) 0.044(8) 0.037(8) 0.000(6) 0.011(6) 0.006(7)
N10 0.034(7) 0.033(8) 0.036(8) 0.005(6) 0.007(6) 0.001(6)
N11 0.043(8) 0.035(8) 0.028(7) 0.007(6) 0.008(6) -0.007(6)
N12 0.052(9) 0.052(10) 0.042(9) -0.005(7) 0.017(7) -0.007(8)
N13 0.026(7) 0.037(8) 0.027(7) 0.000(6) 0.003(5) -0.004(6)
N14 0.019(6) 0.032(7) 0.033(7) -0.007(5) 0.004(5) -0.002(5)
N15 0.050(9) 0.045(9) 0.027(7) 0.000(6) 0.011(6) 0.004(7)
N16 0.031(7) 0.030(7) 0.025(7) 0.005(5) -0.002(5) -0.002(6)
N17 0.032(7) 0.028(7) 0.035(7) -0.015(6) -0.005(6) 0.001(6)
N18 0.033(8) 0.049(9) 0.058(10) -0.023(8) -0.006(7) 0.005(7)
N19 0.095(11) 0.125(12) 0.099(12) -0.010(9) 0.037(9) 0.010(10)
N20 0.042(10) 0.059(14) 0.19(3) 0.030(14) 0.007(13) -0.009(9)
N21 0.076(13) 0.073(15) 0.108(17) -0.041(12) 0.036(12) -0.023(11)
O1 0.054(9) 0.117(15) 0.091(12) -0.015(11) 0.034(9) 0.019(10)
O2 0.042(9) 0.122(17) 0.149(18) -0.035(13) 0.003(10) 0.011(10)
O3 0.055(10) 0.14(2) 0.21(2) -0.093(19) 0.025(13) -0.009(13)
P1 0.043(3) 0.069(4) 0.070(4) -0.002(3) 0.015(3) 0.013(3)
P2 0.045(3) 0.071(3) 0.030(2) 0.002(2) 0.016(2) 0.004(3)
P3 0.049(3) 0.041(3) 0.080(4) 0.015(3) 0.009(3) 0.013(2)
P4 0.057(3) 0.070(4) 0.077(4) -0.040(3) 0.014(3) -0.016(3)
P5 0.036(3) 0.093(6) 0.153(8) -0.016(5) 0.019(4) 0.005(3)
P6 0.064(3) 0.072(4) 0.054(3) 0.013(3) -0.004(3) -0.019(3)

loop_
_atom_type_symbol
_atom_type_description
_atom_type_scat_dispersion_real
_atom_type_scat_dispersion_imag
_atom_type_scat_source
C C 0.0033 0.0016 'International Tables Vol C Tables 4.2.6.8 and 6.1.1.4'
H H 0.0000 0.0000 'International Tables Vol C Tables 4.2.6.8 and 6.1.1.4'
N N 0.0061 0.0033 'International Tables Vol C Tables 4.2.6.8 and 6.1.1.4'
O O 0.0106 0.0060 'International Tables Vol C Tables 4.2.6.8 and 6.1.1.4'
F F 0.0171 0.0103 'International Tables Vol C Tables 4.2.6.8 and 6.1.1.4'
P P 0.1023 0.0942 'International Tables Vol C Tables 4.2.6.8 and 6.1.1.4'
Ag Ag -0.8971 1.1015 'International Tables Vol C Tables 4.2.6.8 and 6.1.1.4'

loop_
_geom_angle_atom_site_label_1
_geom_angle_atom_site_label_2
_geom_angle_atom_site_label_3
_geom_angle
C58 Ag1 C25 178.1(7)
C58 Ag1 Ag2 70.9(5)
C25 Ag1 Ag2 109.4(4)
N9 Ag2 N12 158.3(5)
N9 Ag2 O1 95.3(5)
N12 Ag2 O1 93.2(6)
N9 Ag2 Ag1 84.0(4)
N12 Ag2 Ag1 114.1(4)
O1 Ag2 Ag1 100.2(4)
C40 Ag3 C16 177.5(7)
C40 Ag3 Ag4 106.3(5)
C16 Ag3 Ag4 73.5(5)
N18 Ag4 N6 155.2(6)
N18 Ag4 O2 95.5(7)
N6 Ag4 O2 91.2(7)
N18 Ag4 Ag3 88.0(4)
N6 Ag4 Ag3 113.7(5)
O2 Ag4 Ag3 103.1(4)
C51 Ag5 C7 179.6(7)
C51 Ag5 Ag6 105.9(4)
C7 Ag5 Ag6 73.9(5)
N1 Ag6 N15 163.4(6)
N1 Ag6 O3 84.2(8)
N15 Ag6 O3 97.3(7)
N1 Ag6 Ag5 112.5(5)
N15 Ag6 Ag5 82.9(4)
O3 Ag6 Ag5 107.5(6)
C2 C1 N1 123(2)
C3 C2 C1 117(2)
C2 C3 C4 123(2)
C5 C4 C3 117(2)
C4 C5 N1 124(2)
C4 C5 C6 121(2)
N1 C5 C6 115.4(18)
N2 C6 C5 112.5(18)
N2 C7 N3 104.6(15)
N2 C7 Ag5 131.2(13)
N3 C7 Ag5 124.1(13)
C9 C8 N2 106.7(17)
C8 C9 N3 107.8(16)
N3 C10 C15 122.1(15)
N3 C10 C11 118.9(15)
C15 C10 C11 118.8(16)
C12 C11 C10 119.9(16)
C13 C12 C11 120.4(16)
C13 C12 N4 119.2(15)
C11 C12 N4 120.2(15)
C12 C13 C14 121.0(16)
C15 C14 C13 118.4(16)
C15 C14 N7 120.9(15)
C13 C14 N7 120.7(15)
C10 C15 C14 121.5(15)
N5 C16 N4 104.4(14)
N5 C16 Ag3 129.6(13)
N4 C16 Ag3 125.2(11)
C18 C17 N4 107.3(16)
C17 C18 N5 105.5(15)
N5 C19 C20 111.2(17)
N6 C20 C21 120(2)
N6 C20 C19 118.0(18)
C21 C20 C19 122(2)
C22 C21 C20 118(2)
C23 C22 C21 118(2)
C24 C23 C22 122(2)
N6 C24 C23 121(3)
N8 C25 N7 105.2(14)
N8 C25 Ag1 125.8(12)
N7 C25 Ag1 129.0(12)
C27 C26 N7 106.3(14)
C26 C27 N8 106.3(15)
N8 C28 C29 112.8(14)
N9 C29 C30 122.6(15)
N9 C29 C28 119.4(14)
C30 C29 C28 117.8(15)
C31 C30 C29 117.3(17)
C32 C31 C30 122.9(18)
C31 C32 C33 116.3(17)
N9 C33 C32 121.3(17)
C35 C34 N18 122(2)
C34 C35 C36 120(2)
C37 C36 C35 117(2)
C38 C37 C36 122(2)
N18 C38 C37 121(2)
N18 C38 C39 117.7(17)
C37 C38 C39 120.9(18)
N17 C39 C38 110.8(15)
N17 C40 N16 102.4(13)
N17 C40 Ag3 129.0(11)
N16 C40 Ag3 128.5(12)
C42 C41 N17 104.0(16)
C41 C42 N16 109.0(15)
C48 C43 C44 122.6(15)
C48 C43 N16 117.5(13)
C44 C43 N16 119.9(14)
C45 C44 C43 118.6(15)
C44 C45 C46 120.8(15)
C44 C45 N13 119.6(14)
C46 C45 N13 119.5(14)
C47 C46 C45 118.8(16)
C46 C47 C48 123.2(16)
C46 C47 N10 119.1(15)
C48 C47 N10 117.5(14)
C47 C48 C43 115.9(15)
C50 C49 N13 105.7(15)
N14 C50 C49 106.5(14)
N14 C51 N13 103.5(13)
N14 C51 Ag5 132.2(12)
N13 C51 Ag5 124.2(11)
C53 C52 N14 111.8(14)
N15 C53 C54 120.9(17)
N15 C53 C52 118.5(16)
C54 C53 C52 120.5(17)
C53 C54 C55 118.6(18)
C56 C55 C54 117.9(19)
C55 C56 C57 122(2)
N15 C57 C56 122.4(18)
N11 C58 N10 102.5(15)
N11 C58 Ag1 131.6(13)
N10 C58 Ag1 125.5(12)
C60 C59 N10 106.5(17)
C59 C60 N11 104.9(17)
C62 C61 N11 108.6(16)
C63 C62 N12 122(2)
C63 C62 C61 123(2)
N12 C62 C61 115.3(17)
C62 C63 C64 120(2)
C63 C64 C65 121(2)
C66 C65 C64 115(2)
N12 C66 C65 123(2)
O1 C67 N19 163(4)
N20 C70 O2 123(3)
O3 C73 N21 132(3)
C5 N1 C1 115.7(18)
C5 N1 Ag6 129.2(14)
C1 N1 Ag6 115.1(14)
C7 N2 C8 111.4(15)
C7 N2 C6 124.2(15)
C8 N2 C6 124.3(15)
C9 N3 C10 126.8(14)
C9 N3 C7 109.3(15)
C10 N3 C7 123.0(14)
C16 N4 C17 110.7(14)
C16 N4 C12 124.8(13)
C17 N4 C12 124.6(14)
C16 N5 C18 112.0(14)
C16 N5 C19 125.6(15)
C18 N5 C19 122.3(14)
C24 N6 C20 121.2(19)
C24 N6 Ag4 112.2(17)
C20 N6 Ag4 124.8(13)
C25 N7 C26 111.7(14)
C25 N7 C14 122.1(14)
C26 N7 C14 126.2(14)
C25 N8 C27 110.5(14)
C25 N8 C28 124.3(15)
C27 N8 C28 125.0(15)
C29 N9 C33 119.5(14)
C29 N9 Ag2 126.6(11)
C33 N9 Ag2 112.5(11)
C58 N10 C59 111.7(14)
C58 N10 C47 123.8(14)
C59 N10 C47 124.4(14)
C58 N11 C60 114.3(15)
C58 N11 C61 124.6(15)
C60 N11 C61 121.0(14)
C62 N12 C66 118.8(17)
C62 N12 Ag2 127.2(13)
C66 N12 Ag2 113.2(13)
C49 N13 C51 110.9(13)
C49 N13 C45 126.5(14)
C51 N13 C45 122.6(12)
C51 N14 C50 113.4(14)
C51 N14 C52 121.9(13)
C50 N14 C52 124.7(13)
C57 N15 C53 117.8(15)
C57 N15 Ag6 116.1(12)
C53 N15 Ag6 125.1(12)
C40 N16 C42 111.3(13)
C40 N16 C43 122.4(13)
C42 N16 C43 126.3(12)
C40 N17 C41 113.3(13)
C40 N17 C39 125.0(14)
C41 N17 C39 121.4(14)
C38 N18 C34 118.0(18)
C38 N18 Ag4 125.3(14)
C34 N18 Ag4 115.6(12)
C67 N19 C69 153(3)
C67 N19 C68 98(3)
C69 N19 C68 109(3)
C70 N20 C71 119(2)
C70 N20 C72 116(2)
C71 N20 C72 124(2)
C73 N21 C75 123(2)
C73 N21 C74 122(2)
C75 N21 C74 114(2)
C67 O1 Ag2 139(3)
C70 O2 Ag4 113.0(16)
C73 O3 Ag6 168(2)
F5 P1 F3 177.6(12)
F5 P1 F1 87.9(13)
F3 P1 F1 91.1(12)
F5 P1 F6 89.1(13)
F3 P1 F6 91.9(11)
F1 P1 F6 176.9(12)
F5 P1 F4 86.4(9)
F3 P1 F4 91.4(9)
F1 P1 F4 89.1(10)
F6 P1 F4 90.0(9)
F5 P1 F2 92.3(11)
F3 P1 F2 89.8(10)
F1 P1 F2 89.5(11)
F6 P1 F2 91.3(10)
F4 P1 F2 178.1(10)
F8 P2 F9 91.6(8)
F8 P2 F12 91.5(8)
F9 P2 F12 90.5(8)
F8 P2 F11 90.4(8)
F9 P2 F11 177.0(8)
F12 P2 F11 91.7(7)
F8 P2 F10 177.9(7)
F9 P2 F10 89.4(8)
F12 P2 F10 90.4(7)
F11 P2 F10 88.6(8)
F8 P2 F7 87.7(7)
F9 P2 F7 88.9(7)
F12 P2 F7 179.0(8)
F11 P2 F7 88.9(6)
F10 P2 F7 90.4(7)
F13 P3 F18 177.9(9)
F13 P3 F14 91.2(11)
F18 P3 F14 90.2(12)
F13 P3 F15 91.3(8)
F18 P3 F15 87.0(9)
F14 P3 F15 92.8(9)
F13 P3 F17 88.2(7)
F18 P3 F17 93.5(8)
F14 P3 F17 89.0(8)
F15 P3 F17 178.1(8)
F13 P3 F16 88.1(8)
F18 P3 F16 90.5(11)
F14 P3 F16 178.5(9)
F15 P3 F16 88.5(8)
F17 P3 F16 89.7(7)
F21 P4 F19 93.0(14)
F21 P4 F22 90.8(12)
F19 P4 F22 93.6(10)
F21 P4 F23 179.0(12)
F19 P4 F23 87.7(12)
F22 P4 F23 88.6(10)
F21 P4 F20 88.1(13)
F19 P4 F20 87.1(10)
F22 P4 F20 178.7(11)
F23 P4 F20 92.5(12)
F21 P4 F24 94.6(15)
F19 P4 F24 171.8(14)
F22 P4 F24 89.2(8)
F23 P4 F24 84.7(13)
F20 P4 F24 90.2(9)
F28 P5 F26 166(3)
F28 P5 F30 97(3)
F26 P5 F30 97(2)
F28 P5 F25 80(2)
F26 P5 F25 86.5(19)
F30 P5 F25 177(2)
F28 P5 F27 88.6(16)
F26 P5 F27 86.7(12)
F30 P5 F27 89.2(16)
F25 P5 F27 91.8(16)
F28 P5 F29 95.2(16)
F26 P5 F29 89.6(10)
F30 P5 F29 89.9(14)
F25 P5 F29 89.3(13)
F27 P5 F29 176.1(14)
F32 P6 F36 99(2)
F32 P6 F31 88(2)
F36 P6 F31 170.8(18)
F32 P6 F33 91(2)
F36 P6 F33 93.5(12)
F31 P6 F33 92.1(14)
F32 P6 F35 89.6(17)
F36 P6 F35 88.6(12)
F31 P6 F35 85.8(14)
F33 P6 F35 177.8(15)
F32 P6 F34 174(2)
F36 P6 F34 85.3(15)
F31 P6 F34 87(2)
F33 P6 F34 93.7(19)
F35 P6 F34 85.8(14)

loop_
_geom_bond_atom_site_label_1
_geom_bond_atom_site_label_2
_geom_bond_distance
Ag1 C58 2.069(18)
Ag1 C25 2.106(17)
Ag1 Ag2 2.921(2)
Ag2 N9 2.214(13)
Ag2 N12 2.221(15)
Ag2 O1 2.568(14)
Ag3 C40 2.074(17)
Ag3 C16 2.089(17)
Ag3 Ag4 2.886(2)
Ag4 N18 2.199(17)
Ag4 N6 2.235(17)
Ag4 O2 2.562(15)
Ag5 C51 2.066(16)
Ag5 C7 2.092(17)
Ag5 Ag6 2.896(2)
Ag6 N1 2.151(17)
Ag6 N15 2.172(15)
Ag6 O3 2.574(15)
C1 C2 1.37(3)
C1 N1 1.41(3)
C2 C3 1.36(2)
C3 C4 1.40(3)
C4 C5 1.35(3)
C5 N1 1.37(3)
C5 C6 1.50(3)
C6 N2 1.45(2)
C7 N2 1.31(2)
C7 N3 1.39(2)
C8 C9 1.33(3)
C8 N2 1.37(2)
C9 N3 1.35(2)
C10 N3 1.38(2)
C10 C15 1.38(2)
C10 C11 1.40(2)
C11 C12 1.39(2)
C12 C13 1.36(2)
C12 N4 1.39(2)
C13 C14 1.39(2)
C14 C15 1.39(2)
C14 N7 1.40(2)
C16 N5 1.33(2)
C16 N4 1.37(2)
C17 C18 1.35(3)
C17 N4 1.39(2)
C18 N5 1.41(2)
C19 N5 1.45(2)
C19 C20 1.46(3)
C20 N6 1.34(3)
C20 C21 1.40(3)
C21 C22 1.38(3)
C22 C23 1.38(4)
C23 C24 1.33(3)
C24 N6 1.32(3)
C25 N8 1.33(2)
C25 N7 1.33(2)
C26 C27 1.35(2)
C26 N7 1.35(2)
C27 N8 1.38(2)
C28 N8 1.43(2)
C28 C29 1.51(2)
C29 N9 1.30(2)
C29 C30 1.43(2)
C30 C31 1.39(2)
C31 C32 1.34(3)
C32 C33 1.46(2)
C33 N9 1.38(2)
C34 C35 1.36(3)
C34 N18 1.37(3)
C35 C36 1.39(3)
C36 C37 1.37(3)
C37 C38 1.36(3)
C38 N18 1.34(2)
C38 C39 1.50(3)
C39 N17 1.48(2)
C40 N17 1.32(2)
C40 N16 1.355(19)
C41 C42 1.30(2)
C41 N17 1.40(2)
C42 N16 1.37(2)
C43 C48 1.39(2)
C43 C44 1.40(2)
C43 N16 1.43(2)
C44 C45 1.36(2)
C45 C46 1.39(2)
C45 N13 1.42(2)
C46 C47 1.37(2)
C47 C48 1.39(2)
C47 N10 1.44(2)
C49 C50 1.38(2)
C49 N13 1.38(2)
C50 N14 1.36(2)
C51 N14 1.33(2)
C51 N13 1.39(2)
C52 C53 1.46(3)
C52 N14 1.52(2)
C53 N15 1.36(2)
C53 C54 1.40(3)
C54 C55 1.42(3)
C55 C56 1.32(3)
C56 C57 1.36(3)
C57 N15 1.35(2)
C58 N11 1.34(2)
C58 N10 1.35(2)
C59 C60 1.34(3)
C59 N10 1.40(2)
C60 N11 1.37(2)
C61 C62 1.47(3)
C61 N11 1.51(2)
C62 C63 1.35(3)
C62 N12 1.35(2)
C63 C64 1.38(3)
C64 C65 1.42(3)
C65 C66 1.39(3)
C66 N12 1.37(3)
C67 O1 1.10(3)
C67 N19 1.23(4)
C68 N19 1.51(2)
C69 N19 1.46(2)
C70 N20 1.25(3)
C70 O2 1.32(3)
C71 N20 1.46(2)
C72 N20 1.48(2)
C73 O3 1.18(3)
C73 N21 1.28(3)
C74 N21 1.49(2)
C75 N21 1.46(2)
F1 P1 1.558(19)
F2 P1 1.565(14)
F3 P1 1.554(16)
F4 P1 1.564(13)
F5 P1 1.551(18)
F6 P1 1.560(16)
F7 P2 1.612(12)
F8 P2 1.574(12)
F9 P2 1.578(14)
F10 P2 1.592(11)
F11 P2 1.588(14)
F12 P2 1.586(12)
F13 P3 1.577(14)
F14 P3 1.589(15)
F15 P3 1.592(15)
F16 P3 1.599(14)
F17 P3 1.596(13)
F18 P3 1.587(16)
F19 P4 1.525(15)
F20 P4 1.567(17)
F21 P4 1.52(2)
F22 P4 1.546(16)
F23 P4 1.56(2)
F24 P4 1.579(16)
F25 P5 1.52(3)
F26 P5 1.49(2)
F27 P5 1.57(2)
F28 P5 1.47(3)
F29 P5 1.574(18)
F30 P5 1.50(3)
F31 P6 1.52(3)
F32 P6 1.43(2)
F33 P6 1.53(2)
F34 P6 1.57(3)
F35 P6 1.559(16)
F36 P6 1.509(17)
